data_4023515
loop_
_publ_author_name
'Ina Bolz'
'Chulsoon Moon'
'Volker Enkelmann'
'Gunther Brunklaus'
'Stefan Spange'

_publ_contact_author_address
;Max-Planck-Institute for Polymer Research 
Postfach 3148 
D-55021 Mainz 
Germany 
;
_publ_contact_author_email ve@mpip-mainz.mpg.de
_publ_contact_author_fax 'Int+6131 379 100'
_publ_contact_author_name 'Volker Enkelmann'
_publ_contact_author_phone 'Int+6131 379 133'
_publ_section_title
;
 Probing Molecular Recognition in the Solid-State by Use
 of an Enolizable Chromophoric Barbituric Acid
;
_journal_name_full 'Journal of Organic Chemistry'
_journal_page_first 4783
_journal_page_last 4793
_journal_paper_doi 10.1021/jo800598z
_journal_volume 73
_journal_year 2008
_chemical_formula_moiety 'C28 H27.02 N6 O10'
_chemical_formula_sum 'C28 H27.02 N6 O10'
_chemical_formula_weight 607.58
_space_group_IT_number 14
_symmetry_cell_setting monoclinic
_symmetry_space_group_name_Hall '-P 2yab'
_symmetry_space_group_name_H-M 'P 1 21/a 1'
_atom_sites_solution_hydrogens geom
_atom_sites_solution_primary direct
_audit_creation_date 06-07-06
_audit_creation_method CRYSTALS_ver_12.39
_cell_angle_alpha 90
_cell_angle_beta 92.6734(13)
_cell_angle_gamma 90
_cell_formula_units_Z 4
_cell_length_a 19.5654(6)
_cell_length_b 7.7672(4)
_cell_length_c 19.9017(6)
_cell_measurement_reflns_used 0
_cell_measurement_temperature 120
_cell_measurement_theta_max 0
_cell_measurement_theta_min 0
_cell_volume 3021.1(2)
_computing_cell_refinement 'Denzo/Scalepack (Otwinowski & Minor, 1996)'
_computing_data_collection 'COLLECT (Nonius BV, 1997)'
_computing_data_reduction 'Denzo/Scalepack (Otwinowski & Minor, 1996)'
_computing_molecular_graphics 'CAMERON (Watkin et al 1996)'
_computing_publication_material 'CRYSTALS (Betteridge et al 2003)'
_computing_structure_refinement 'CRYSTALS (Betteridge et al 2003)'
_computing_structure_solution 'SHELXS 86 (Sheldrick, 1986)'
_diffrn_ambient_temperature 120
_diffrn_measured_fraction_theta_full 0.857
_diffrn_measured_fraction_theta_max 0.818
_diffrn_measurement_device_type 'Nonius Kappa CCD'
_diffrn_measurement_method '\f & \w scans'
_diffrn_radiation_monochromator graphite
_diffrn_radiation_type 'Mo K\a'
_diffrn_radiation_wavelength 0.71073
_diffrn_reflns_av_R_equivalents 0.078
_diffrn_reflns_limit_h_max 26
_diffrn_reflns_limit_h_min -26
_diffrn_reflns_limit_k_max 10
_diffrn_reflns_limit_k_min 0
_diffrn_reflns_limit_l_max 26
_diffrn_reflns_limit_l_min 0
_diffrn_reflns_number 41057
_diffrn_reflns_theta_full 25.079
_diffrn_reflns_theta_max 28.499
_diffrn_reflns_theta_min 4.083
_diffrn_standards_number 0
_exptl_absorpt_coefficient_mu 0.103
_exptl_absorpt_correction_T_max 0.98
_exptl_absorpt_correction_T_min 0.84
_exptl_absorpt_correction_type multi-scan
_exptl_absorpt_process_details 'SORTAV (Blessing)'
_exptl_crystal_colour colourless
_exptl_crystal_density_diffrn 1.336
_exptl_crystal_description plate
_exptl_crystal_F_000 1268.088
_exptl_crystal_size_max 0.43
_exptl_crystal_size_mid 0.27
_exptl_crystal_size_min 0.21
_refine_diff_density_max 0.47
_refine_diff_density_min -0.36
_refine_ls_extinction_method None
_refine_ls_goodness_of_fit_ref 0.9429
_refine_ls_hydrogen_treatment constr
_refine_ls_matrix_type full
_refine_ls_number_parameters 415
_refine_ls_number_reflns 4798
_refine_ls_number_restraints 0
_refine_ls_R_factor_all 0.0661
_refine_ls_R_factor_gt 0.0661
_refine_ls_shift/su_max 0.001201
_refine_ls_structure_factor_coef F
_refine_ls_weighting_details
;
 Method, part 1, Chebychev polynomial, (Watkin, 1994, Prince, 1982) 
 [weight] = 1.0/[A~0~*T~0~(x)+A~1~*T~1~(x) ... +A~n-1~]*T~n-1~(x)] 
 where A~i~ are the Chebychev coefficients listed below and x= Fcalc/Fmax 
 Method = Robust Weighting (Prince, 1982) 
 W = [weight] * [1-(deltaF/6*sigmaF)^2^]^2^ 
 A~i~ are: 
 2.78 2.90 1.53 
;
_refine_ls_weighting_scheme calc
_refine_ls_wR_factor_all 0.0672
_refine_ls_wR_factor_gt 0.0674
_refine_ls_wR_factor_ref 0.0674
_reflns_limit_h_max 26
_reflns_limit_h_min -26
_reflns_limit_k_max 10
_reflns_limit_k_min 0
_reflns_limit_l_max 26
_reflns_limit_l_min 0
_reflns_number_gt 4798
_reflns_number_total 7551
_reflns_threshold_expression I>2.50u(I)
_oxford_diffrn_Wilson_B_factor 0.00
_oxford_diffrn_Wilson_scale 0.00
_oxford_refine_ls_scale 1.120(2)
_cod_data_source_file jo800598z-File002.cif
_cod_data_source_block 1
_cod_depositor_comments
;
The following automatic conversions were performed:
'_symmetry_cell_setting' value 'Monoclinic' changed to 'monoclinic'
according to '/home/saulius/struct/CIF-dictionaries/cif_core.dic'
dictionary named 'cif_core.dic' version 2.4.1 from 2010-06-29.

Automatic conversion script
Id: cif_fix_enum 1527 2010-12-29 10:47:43Z saulius 
;
_cod_original_sg_symbol_H-M 'P 1 21/a 1 '
_cod_database_code 4023515

loop_
_symmetry_equiv_pos_as_xyz
x,y,z
-x,-y,-z
-x+1/2,y+1/2,-z
x+1/2,-y+1/2,z

loop_
_atom_site_label
_atom_site_type_symbol
_atom_site_fract_x
_atom_site_fract_y
_atom_site_fract_z
_atom_site_U_iso_or_equiv
_atom_site_occupancy
_atom_site_adp_type
_atom_site_refinement_flags_posn
_atom_site_refinement_flags_adp
_atom_site_refinement_flags_occupancy
_atom_site_disorder_assembly
_atom_site_disorder_group
_atom_site_attached_hydrogens
O1 O 0.32084(8) 0.80610(16) 0.24079(6) 0.0359 1.0000 Uani . . . . . .
O2 O 0.16280(7) 0.64691(15) 0.08156(5) 0.0285 1.0000 Uani . . . . . .
O3 O 0.35901(7) 0.97674(14) 0.02735(5) 0.0277 1.0000 Uani . . . . . .
O4 O 0.09994(10) 0.9144(2) -0.24152(8) 0.0544 1.0000 Uani . . . . . .
O5 O 0.19253(9) 0.79428(19) -0.27465(6) 0.0427 1.0000 Uani . . . . . .
O21 O 0.17387(8) 0.56737(16) 0.26136(6) 0.0343 1.0000 Uani . . . . . .
O22 O 0.34143(7) 0.70113(15) 0.41450(6) 0.0280 1.0000 Uani . . . . . .
O23 O 0.14745(7) 0.37412(15) 0.47470(6) 0.0294 1.0000 Uani . . . . . .
O24 O 0.44047(9) 0.4377(2) 0.72134(7) 0.0457 1.0000 Uani . . . . . .
O25 O 0.34437(10) 0.5003(2) 0.76606(7) 0.0507 1.0000 Uani . . . . . .
N1 N 0.24259(9) 0.73688(16) 0.15809(6) 0.0280 1.0000 Uani . . . . . .
N2 N 0.34108(8) 0.88487(16) 0.13325(7) 0.0270 1.0000 Uani . . . . . .
N3 N 0.15669(10) 0.85109(17) -0.23045(7) 0.0327 1.0000 Uani . . . . . .
N21 N 0.25811(8) 0.62285(16) 0.34067(7) 0.0259 1.0000 Uani . . . . . .
N22 N 0.16005(8) 0.46878(15) 0.36822(6) 0.0228 1.0000 Uani . . . . . .
N23 N 0.37978(10) 0.46944(17) 0.71683(7) 0.0344 1.0000 Uani . . . . . .
C1 C 0.30291(9) 0.81017(17) 0.18082(8) 0.0261 1.0000 Uani . . . . . .
C2 C 0.22111(10) 0.73339(19) 0.09068(7) 0.0260 1.0000 Uani . . . . . .
C3 C 0.25882(8) 0.81504(17) 0.04397(7) 0.0202 1.0000 Uani . . . . . .
C4 C 0.32039(9) 0.89788(19) 0.06506(8) 0.0259 1.0000 Uani . . . . . .
C5 C 0.23388(8) 0.82313(18) -0.02811(7) 0.0219 1.0000 Uani . . . . . .
C6 C 0.16930(10) 0.8899(2) -0.04434(8) 0.0281 1.0000 Uani . . . . . .
C7 C 0.14412(10) 0.9017(2) -0.11040(8) 0.0277 1.0000 Uani . . . . . .
C8 C 0.18456(9) 0.8424(2) -0.15947(8) 0.0264 1.0000 Uani . . . . . .
C9 C 0.24847(10) 0.77583(19) -0.14680(8) 0.0271 1.0000 Uani . . . . . .
C10 C 0.27200(9) 0.76668(19) -0.07920(7) 0.0239 1.0000 Uani . . . . . .
C11 C 0.40899(11) 0.95839(19) 0.15586(9) 0.0328 1.0000 Uani . . . . . .
C12 C 0.46460(10) 0.8271(2) 0.15533(9) 0.0355 1.0000 Uani . . . . . .
C21 C 0.19635(10) 0.55496(19) 0.31996(8) 0.0269 1.0000 Uani . . . . . .
C22 C 0.28378(9) 0.6138(2) 0.40542(8) 0.0252 1.0000 Uani . . . . . .
C23 C 0.25094(10) 0.52459(18) 0.45361(7) 0.0258 1.0000 Uani . . . . . .
C24 C 0.18409(10) 0.45242(19) 0.43571(8) 0.0272 1.0000 Uani . . . . . .
C25 C 0.28187(9) 0.50371(16) 0.52261(7) 0.0210 1.0000 Uani . . . . . .
C26 C 0.34775(9) 0.44736(19) 0.53162(8) 0.0255 1.0000 Uani . . . . . .
C27 C 0.38092(10) 0.43276(18) 0.59477(10) 0.0285 1.0000 Uani . . . . . .
C28 C 0.34405(10) 0.47724(18) 0.64924(7) 0.0247 1.0000 Uani . . . . . .
C29 C 0.27652(10) 0.5312(2) 0.64407(8) 0.0294 1.0000 Uani . . . . . .
C30 C 0.24550(10) 0.54482(19) 0.58033(8) 0.0272 1.0000 Uani . . . . . .
C31 C 0.09387(10) 0.39392(19) 0.34868(8) 0.0283 1.0000 Uani . . . . . .
C32 C 0.03425(11) 0.5149(2) 0.36126(11) 0.0365 1.0000 Uani . . . . . .
C33 C -0.03488(11) 0.4284(3) 0.34671(11) 0.0393 1.0000 Uani . . . . . .
C34 C -0.05206(13) 0.2952(3) 0.40067(13) 0.0537 1.0000 Uani . . . . . .
C131 C 0.5273(2) 0.9132(5) 0.1759(2) 0.0367 0.4945 Uani . . . . . .
C141 C 0.5489(3) 1.0891(7) 0.1431(3) 0.0643 0.4945 Uani . . . . . .
C132 C 0.4835(2) 0.7384(4) 0.09260(18) 0.0326 0.5055 Uani . . . . . .
C142 C 0.5339(2) 0.5759(5) 0.0989(2) 0.0384 0.5055 Uani . . . . . .
H61 H 0.1423 0.9283 -0.0088 0.0350 1.0000 Uiso R . . . . .
H71 H 0.0999 0.9463 -0.1220 0.0356 1.0000 Uiso R . . . . .
H91 H 0.2751 0.7366 -0.1825 0.0316 1.0000 Uiso R . . . . .
H101 H 0.3160 0.7197 -0.0686 0.0300 1.0000 Uiso R . . . . .
H111 H 0.4201 1.0468 0.1252 0.0390 1.0000 Uiso R . . . . .
H112 H 0.4059 1.0059 0.1996 0.0390 1.0000 Uiso R . . . . .
H121 H 0.4554 0.7416 0.1878 0.0446 1.0000 Uiso R . . . . .
H261 H 0.3717 0.4164 0.4930 0.0302 1.0000 Uiso R . . . . .
H271 H 0.4267 0.3928 0.6005 0.0356 1.0000 Uiso R . . . . .
H291 H 0.2527 0.5580 0.6832 0.0307 1.0000 Uiso R . . . . .
H301 H 0.1991 0.5804 0.5749 0.0339 1.0000 Uiso R . . . . .
H311 H 0.0879 0.2927 0.3746 0.0337 1.0000 Uiso R . . . . .
H312 H 0.0928 0.3648 0.3023 0.0337 1.0000 Uiso R . . . . .
H321 H 0.0372 0.5498 0.4071 0.0460 1.0000 Uiso R . . . . .
H322 H 0.0385 0.6129 0.3332 0.0460 1.0000 Uiso R . . . . .
H331 H -0.0692 0.5150 0.3452 0.0538 1.0000 Uiso R . . . . .
H332 H -0.0342 0.3727 0.3042 0.0538 1.0000 Uiso R . . . . .
H341 H -0.0955 0.2454 0.3896 0.0673 1.0000 Uiso R . . . . .
H342 H -0.0531 0.3500 0.4433 0.0673 1.0000 Uiso R . . . . .
H343 H -0.0181 0.2077 0.4023 0.0673 1.0000 Uiso R . . . . .
H1311 H 0.5251 0.9374 0.2226 0.0504 0.4945 Uiso R . . . . .
H1312 H 0.5628 0.8322 0.1694 0.0504 0.4945 Uiso R . . . . .
H1411 H 0.5917 1.1237 0.1633 0.0786 0.4945 Uiso R . . . . .
H1412 H 0.5159 1.1765 0.1495 0.0786 0.4945 Uiso R . . . . .
H1413 H 0.5535 1.0712 0.0963 0.0786 0.4945 Uiso R . . . . .
H1321 H 0.5045 0.8225 0.0657 0.0441 0.5055 Uiso R . . . . .
H1322 H 0.4426 0.6988 0.0701 0.0441 0.5055 Uiso R . . . . .
H1421 H 0.5431 0.5303 0.0560 0.0506 0.5055 Uiso R . . . . .
H1422 H 0.5755 0.6132 0.1209 0.0506 0.5055 Uiso R . . . . .
H1423 H 0.5136 0.4895 0.1252 0.0506 0.5055 Uiso R . . . . .
H1 H 0.2197 0.6797 0.1928 0.0318 0.5055 Uiso R . . . . .
H2 H 0.1636 0.5888 0.0426 0.0318 0.5055 Uiso R . . . . .
H3 H 0.2795 0.6859 0.3065 0.0318 0.5055 Uiso R . . . . .
H4 H 0.3376 0.7473 0.4593 0.0318 0.5055 Uiso R . . . . .

loop_
_atom_site_aniso_label
_atom_site_aniso_U_11
_atom_site_aniso_U_22
_atom_site_aniso_U_33
_atom_site_aniso_U_23
_atom_site_aniso_U_13
_atom_site_aniso_U_12
O1 0.0531(9) 0.0337(6) 0.0199(6) -0.0013(5) -0.0072(5) -0.0010(6)
O2 0.0419(7) 0.0261(5) 0.0178(5) 0.0007(4) 0.0041(5) -0.0024(5)
O3 0.0419(7) 0.0256(5) 0.0151(5) 0.0056(4) -0.0030(5) -0.0043(5)
O4 0.0695(12) 0.0557(9) 0.0362(8) -0.0040(7) -0.0171(7) 0.0240(9)
O5 0.0614(10) 0.0466(7) 0.0202(6) 0.0008(5) 0.0031(6) -0.0037(7)
O21 0.0530(8) 0.0303(6) 0.0195(5) 0.0039(4) 0.0004(5) -0.0011(6)
O22 0.0370(7) 0.0276(5) 0.0195(5) -0.0035(4) 0.0008(4) -0.0012(5)
O23 0.0314(6) 0.0296(5) 0.0269(6) 0.0091(5) -0.0015(5) 0.0037(5)
O24 0.0476(9) 0.0544(8) 0.0336(7) -0.0004(6) -0.0148(6) 0.0021(8)
O25 0.0779(13) 0.0542(9) 0.0195(6) 0.0052(6) -0.0028(7) -0.0030(8)
N1 0.0537(9) 0.0169(5) 0.0134(6) 0.0003(4) 0.0033(6) 0.0027(6)
N2 0.0434(8) 0.0165(5) 0.0206(6) 0.0016(5) -0.0027(6) 0.0015(6)
N3 0.0574(10) 0.0174(5) 0.0226(6) 0.0010(5) -0.0048(6) -0.0042(6)
N21 0.0366(8) 0.0206(5) 0.0207(6) -0.0022(5) 0.0023(5) 0.0005(6)
N22 0.0350(7) 0.0169(5) 0.0157(6) -0.0007(4) -0.0057(5) -0.0002(5)
N23 0.0617(11) 0.0179(5) 0.0228(7) 0.0014(5) -0.0078(7) -0.0093(7)
C1 0.0393(9) 0.0135(5) 0.0243(7) -0.0028(5) -0.0101(6) 0.0106(6)
C2 0.0477(10) 0.0181(6) 0.0125(6) -0.0036(5) 0.0026(6) 0.0068(7)
C3 0.0306(8) 0.0177(5) 0.0123(6) -0.0002(5) 0.0011(5) 0.0046(6)
C4 0.0400(9) 0.0180(6) 0.0195(7) -0.0027(5) -0.0019(6) 0.0097(6)
C5 0.0294(8) 0.0175(5) 0.0184(6) 0.0007(5) -0.0026(6) 0.0066(6)
C6 0.0385(9) 0.0261(7) 0.0198(7) -0.0076(6) 0.0038(6) 0.0079(7)
C7 0.0371(9) 0.0217(6) 0.0238(7) -0.0021(6) -0.0036(6) -0.0038(7)
C8 0.0365(9) 0.0225(6) 0.0198(7) 0.0014(6) -0.0031(6) -0.0050(7)
C9 0.0447(10) 0.0192(6) 0.0176(7) -0.0008(5) 0.0032(6) -0.0100(6)
C10 0.0361(9) 0.0195(6) 0.0151(6) -0.0017(5) -0.0080(6) 0.0046(6)
C11 0.0530(11) 0.0166(6) 0.0286(8) 0.0061(6) -0.0020(7) -0.0105(7)
C12 0.0384(10) 0.0363(8) 0.0332(9) -0.0068(7) 0.0173(7) -0.0119(8)
C21 0.0455(10) 0.0190(6) 0.0169(6) -0.0010(5) 0.0085(6) 0.0063(6)
C22 0.0331(8) 0.0238(6) 0.0189(7) -0.0048(5) 0.0013(6) 0.0045(6)
C23 0.0452(10) 0.0173(6) 0.0150(6) -0.0018(5) 0.0014(6) 0.0100(6)
C24 0.0464(10) 0.0174(6) 0.0181(7) 0.0021(5) 0.0037(7) 0.0094(6)
C25 0.0363(8) 0.0105(5) 0.0164(6) -0.0021(4) 0.0018(6) -0.0040(5)
C26 0.0353(9) 0.0203(6) 0.0214(7) -0.0029(6) 0.0074(6) 0.0020(6)
C27 0.0343(8) 0.0136(6) 0.0378(9) -0.0015(6) 0.0050(7) 0.0055(6)
C28 0.0444(10) 0.0148(5) 0.0143(6) 0.0021(5) -0.0043(6) -0.0062(6)
C29 0.0408(10) 0.0265(7) 0.0212(7) 0.0027(6) 0.0037(6) -0.0105(7)
C30 0.0413(9) 0.0204(6) 0.0197(7) 0.0032(6) -0.0006(6) 0.0002(7)
C31 0.0479(10) 0.0195(6) 0.0171(6) 0.0001(5) -0.0033(6) -0.0013(7)
C32 0.0427(11) 0.0194(6) 0.0473(11) 0.0069(7) 0.0006(9) -0.0058(7)
C33 0.0330(9) 0.0415(9) 0.0427(10) 0.0017(8) -0.0052(8) 0.0046(8)
C34 0.0476(13) 0.0476(11) 0.0666(16) 0.0133(11) 0.0113(11) -0.0089(10)
C131 0.040(2) 0.0375(17) 0.0321(17) 0.0011(15) -0.0055(15) 0.0093(16)
C141 0.045(3) 0.062(3) 0.085(4) 0.021(3) -0.001(3) 0.015(2)
C132 0.046(2) 0.0207(12) 0.0303(16) 0.0130(12) -0.0070(14) -0.0104(14)
C142 0.039(2) 0.0394(17) 0.0379(19) -0.0036(15) 0.0173(16) -0.0108(17)

loop_
_atom_type_symbol
_atom_type_scat_dispersion_real
_atom_type_scat_dispersion_imag
_atom_type_scat_Cromer_Mann_a1
_atom_type_scat_Cromer_Mann_b1
_atom_type_scat_Cromer_Mann_a2
_atom_type_scat_Cromer_Mann_b2
_atom_type_scat_Cromer_Mann_a3
_atom_type_scat_Cromer_Mann_b3
_atom_type_scat_Cromer_Mann_a4
_atom_type_scat_Cromer_Mann_b4
_atom_type_scat_Cromer_Mann_c
_atom_type_scat_source
C 0.0033 0.0016 2.3100 20.8439 1.0200 10.2075 1.5886 0.5687 0.8650 51.6512 0.2156 'International Tables Vol C 4.2.6.8 and 6.1.1.4'
H 0.0000 0.0000 0.4930 10.5109 0.3229 26.1257 0.1402 3.1424 0.0408 57.7998 0.0030 'International Tables Vol C 4.2.6.8 and 6.1.1.4'
O 0.0106 0.0060 3.0485 13.2771 2.2868 5.7011 1.5463 0.3239 0.8670 32.9089 0.2508 'International Tables Vol C 4.2.6.8 and 6.1.1.4'
N 0.0061 0.0033 12.2126 0.0057 3.1322 9.8933 2.0125 28.9975 1.1663 0.5826 -11.5290 'International Tables Vol C 4.2.6.8 and 6.1.1.4'

loop_
_geom_angle_atom_site_label_1
_geom_angle_site_symmetry_1
_geom_angle_atom_site_label_2
_geom_angle_site_symmetry_2
_geom_angle_atom_site_label_3
_geom_angle_site_symmetry_3
_geom_angle
_geom_angle_publ_flag
C2 . O2 . H2 . 108.767 no
C22 . O22 . H4 . 102.410 no
C1 . N1 . C2 . 123.07(14) yes
C1 . N1 . H1 . 112.467 no
C2 . N1 . H1 . 124.194 no
C1 . N2 . C4 . 124.10(16) yes
C1 . N2 . C11 . 117.47(14) yes
C4 . N2 . C11 . 118.43(14) yes
O5 . N3 . O4 . 123.84(16) yes
O5 . N3 . C8 . 117.70(16) yes
O4 . N3 . C8 . 118.46(15) yes
C21 . N21 . C22 . 123.20(14) yes
C21 . N21 . H3 . 113.302 no
C22 . N21 . H3 . 123.266 no
C21 . N22 . C24 . 122.88(15) yes
C21 . N22 . C31 . 118.93(13) yes
C24 . N22 . C31 . 118.18(13) yes
O25 . N23 . O24 . 123.92(17) yes
O25 . N23 . C28 . 116.54(17) yes
O24 . N23 . C28 . 119.52(16) yes
N1 . C1 . N2 . 116.08(14) yes
N1 . C1 . O1 . 120.89(16) yes
N2 . C1 . O1 . 123.03(17) yes
N1 . C2 . O2 . 111.19(14) yes
N1 . C2 . C3 . 119.93(16) yes
O2 . C2 . C3 . 128.87(14) yes
C2 . C3 . C4 . 119.24(14) yes
C2 . C3 . C5 . 120.60(15) yes
C4 . C3 . C5 . 120.11(13) yes
C3 . C4 . N2 . 117.30(14) yes
C3 . C4 . O3 . 125.17(14) yes
N2 . C4 . O3 . 117.48(16) yes
C3 . C5 . C6 . 119.42(13) yes
C3 . C5 . C10 . 122.52(14) yes
C6 . C5 . C10 . 118.07(14) yes
C5 . C6 . C7 . 121.63(15) yes
C5 . C6 . H61 . 118.417 no
C7 . C6 . H61 . 119.956 no
C6 . C7 . C8 . 117.66(17) yes
C6 . C7 . H71 . 122.222 no
C8 . C7 . H71 . 120.100 no
N3 . C8 . C7 . 117.62(16) yes
N3 . C8 . C9 . 118.87(15) yes
C7 . C8 . C9 . 123.50(16) yes
C8 . C9 . C10 . 116.92(15) yes
C8 . C9 . H91 . 120.790 no
C10 . C9 . H91 . 122.288 no
C9 . C10 . C5 . 122.21(16) yes
C9 . C10 . H101 . 119.053 no
C5 . C10 . H101 . 118.734 no
N2 . C11 . C12 . 112.02(13) yes
N2 . C11 . H111 . 108.016 no
C12 . C11 . H111 . 107.536 no
N2 . C11 . H112 . 109.243 no
C12 . C11 . H112 . 110.491 no
H111 . C11 . H112 . 109.465 no
C11 . C12 . C131 . 107.1(2) yes
C11 . C12 . C132 . 122.2(2) yes
C131 . C12 . C132 . 102.2(2) yes
C11 . C12 . H121 . 108.125 no
C131 . C12 . H121 . 108.508 no
C132 . C12 . H121 . 108.014 no
N22 . C21 . N21 . 116.78(14) yes
N22 . C21 . O21 . 121.33(17) yes
N21 . C21 . O21 . 121.89(15) yes
N21 . C22 . O22 . 112.17(14) yes
N21 . C22 . C23 . 121.67(16) yes
O22 . C22 . C23 . 126.16(15) yes
C22 . C23 . C24 . 118.08(14) yes
C22 . C23 . C25 . 121.33(17) yes
C24 . C23 . C25 . 120.59(14) yes
C23 . C24 . N22 . 117.14(14) yes
C23 . C24 . O23 . 125.18(15) yes
N22 . C24 . O23 . 117.65(17) yes
C23 . C25 . C26 . 119.89(14) yes
C23 . C25 . C30 . 121.86(16) yes
C26 . C25 . C30 . 118.23(15) yes
C25 . C26 . C27 . 122.83(15) yes
C25 . C26 . H261 . 118.246 no
C27 . C26 . H261 . 118.920 no
C26 . C27 . C28 . 116.88(16) yes
C26 . C27 . H271 . 122.184 no
C28 . C27 . H271 . 120.932 no
N23 . C28 . C27 . 117.46(17) yes
N23 . C28 . C29 . 119.07(15) yes
C27 . C28 . C29 . 123.46(16) yes
C28 . C29 . C30 . 117.85(16) yes
C28 . C29 . H291 . 120.602 no
C30 . C29 . H291 . 121.548 no
C25 . C30 . C29 . 120.71(17) yes
C25 . C30 . H301 . 119.136 no
C29 . C30 . H301 . 120.145 no
N22 . C31 . C32 . 112.76(13) yes
N22 . C31 . H311 . 108.363 no
C32 . C31 . H311 . 107.844 no
N22 . C31 . H312 . 109.544 no
C32 . C31 . H312 . 108.810 no
H311 . C31 . H312 . 109.465 no
C31 . C32 . C33 . 111.99(15) yes
C31 . C32 . H321 . 108.659 no
C33 . C32 . H321 . 108.755 no
C31 . C32 . H322 . 107.885 no
C33 . C32 . H322 . 110.048 no
H321 . C32 . H322 . 109.466 no
C32 . C33 . C34 . 112.59(18) yes
C32 . C33 . H331 . 108.239 no
C34 . C33 . H331 . 108.698 no
C32 . C33 . H332 . 108.710 no
C34 . C33 . H332 . 109.097 no
H331 . C33 . H332 . 109.468 no
C33 . C34 . H341 . 109.503 no
C33 . C34 . H342 . 109.648 no
H341 . C34 . H342 . 109.475 no
C33 . C34 . H343 . 109.247 no
H341 . C34 . H343 . 109.476 no
H342 . C34 . H343 . 109.478 no
C12 . C131 . C141 . 121.6(3) yes
C12 . C131 . H1311 . 107.042 no
C141 . C131 . H1311 . 104.940 no
C12 . C131 . H1312 . 105.773 no
C141 . C131 . H1312 . 107.718 no
H1311 . C131 . H1312 . 109.469 no
C131 . C141 . H1411 . 108.410 no
C131 . C141 . H1412 . 111.405 no
H1411 . C141 . H1412 . 109.476 no
C131 . C141 . H1413 . 108.568 no
H1411 . C141 . H1413 . 109.475 no
H1412 . C141 . H1413 . 109.477 no
C12 . C132 . C142 . 118.4(3) yes
C12 . C132 . H1321 . 106.527 no
C142 . C132 . H1321 . 107.773 no
C12 . C132 . H1322 . 107.994 no
C142 . C132 . H1322 . 106.538 no
H1321 . C132 . H1322 . 109.467 no
C132 . C142 . H1421 . 111.367 no
C132 . C142 . H1422 . 107.886 no
H1421 . C142 . H1422 . 109.475 no
C132 . C142 . H1423 . 109.129 no
H1421 . C142 . H1423 . 109.474 no
H1422 . C142 . H1423 . 109.477 no

loop_
_geom_bond_atom_site_label_1
_geom_bond_site_symmetry_1
_geom_bond_atom_site_label_2
_geom_bond_site_symmetry_2
_geom_bond_distance
_geom_bond_publ_flag
O1 . C1 . 1.2286(19) yes
O2 . C2 . 1.329(2) yes
O2 . H2 . 0.899 no
O3 . C4 . 1.250(2) yes
O4 . N3 . 1.225(2) yes
O5 . N3 . 1.232(2) yes
O21 . C21 . 1.231(2) yes
O22 . C22 . 1.322(2) yes
O22 . H4 . 0.966 no
O23 . C24 . 1.240(2) yes
O24 . N23 . 1.212(2) yes
O25 . N23 . 1.249(2) yes
N1 . C1 . 1.368(2) yes
N1 . C2 . 1.3872(19) yes
N1 . H1 . 0.950 no
N2 . C1 . 1.363(2) yes
N2 . C4 . 1.402(2) yes
N2 . C11 . 1.496(2) yes
N3 . C8 . 1.492(2) yes
N21 . C21 . 1.364(2) yes
N21 . C22 . 1.363(2) yes
N21 . H3 . 0.951 no
N22 . C21 . 1.392(2) yes
N22 . C24 . 1.4079(19) yes
N22 . C31 . 1.456(2) yes
N23 . C28 . 1.488(2) yes
C2 . C3 . 1.369(2) yes
C3 . C4 . 1.412(2) yes
C3 . C5 . 1.495(2) yes
C5 . C6 . 1.390(2) yes
C5 . C10 . 1.361(2) yes
C6 . C7 . 1.385(2) yes
C6 . H61 . 0.950 no
C7 . C8 . 1.365(2) yes
C7 . H71 . 0.950 no
C8 . C9 . 1.366(3) yes
C9 . C10 . 1.403(2) yes
C9 . H91 . 0.950 no
C10 . H101 . 0.950 no
C11 . C12 . 1.491(3) yes
C11 . H111 . 0.950 no
C11 . H112 . 0.950 no
C12 . C131 . 1.440(5) yes
C12 . C132 . 1.488(4) yes
C12 . H121 . 0.950 no
C22 . C23 . 1.367(2) yes
C23 . C24 . 1.452(3) yes
C23 . C25 . 1.484(2) yes
C25 . C26 . 1.365(2) yes
C25 . C30 . 1.416(2) yes
C26 . C27 . 1.392(2) yes
C26 . H261 . 0.950 no
C27 . C28 . 1.374(2) yes
C27 . H271 . 0.950 no
C28 . C29 . 1.385(3) yes
C29 . C30 . 1.384(2) yes
C29 . H291 . 0.950 no
C30 . H301 . 0.950 no
C31 . C32 . 1.528(3) yes
C31 . H311 . 0.950 no
C31 . H312 . 0.950 no
C32 . C33 . 1.526(3) yes
C32 . H321 . 0.950 no
C32 . H322 . 0.950 no
C33 . C34 . 1.539(3) yes
C33 . H331 . 0.950 no
C33 . H332 . 0.950 no
C34 . H341 . 0.950 no
C34 . H342 . 0.950 no
C34 . H343 . 0.950 no
C131 . C141 . 1.581(7) yes
C131 . H1311 . 0.950 no
C131 . H1312 . 0.950 no
C141 . H1411 . 0.950 no
C141 . H1412 . 0.950 no
C141 . H1413 . 0.950 no
C132 . C142 . 1.603(6) yes
C132 . H1321 . 0.950 no
C132 . H1322 . 0.950 no
C142 . H1421 . 0.950 no
C142 . H1422 . 0.950 no
C142 . H1423 . 0.950 no
